data_1558887
loop_
_publ_author_name
'Sigmund, Lukas M.'
'Greb, Lutz'

_publ_section_title
;
 Reversible OH-Bond Activation and Amphoterism by Metal-Ligand
 Cooperativity of the Calix[4]pyrrolato Aluminate
;
_journal_name_full 'Chemical Science'
_journal_paper_doi 10.1039/D0SC03602A
_journal_year 2020
_chemical_absolute_configuration unk
_chemical_formula_moiety 'C30 H39 Al N4 O'
_chemical_formula_sum 'C30 H39 Al N4 O'
_chemical_formula_weight 498.63
_space_group_crystal_system orthorhombic
_space_group_IT_number 33
_space_group_name_Hall 'P 2c -2n'
_space_group_name_H-M_alt 'P n a 21'
_atom_sites_solution_hydrogens geom
_atom_sites_solution_primary dual
_audit_creation_date 2020-05-27
_audit_creation_method
;
Olex2 1.3
(compiled 2020.02.04 svn.rd84adfe8 for OlexSys, GUI svn.r6032)
;
_audit_update_record
;
2020-06-30 deposited with the CCDC.	2020-08-20 downloaded from the CCDC.
;
_cell_angle_alpha 90
_cell_angle_beta 90
_cell_angle_gamma 90
_cell_formula_units_Z 4
_cell_length_a 9.7760(9)
_cell_length_b 25.127(2)
_cell_length_c 11.0644(10)
_cell_measurement_reflns_used 9959
_cell_measurement_temperature 100.0
_cell_measurement_theta_max 27.94
_cell_measurement_theta_min 2.64
_cell_volume 2717.9(4)
_computing_cell_refinement 'SAINT V8.40A (Bruker, 2019)'
_computing_data_reduction 'SAINT V8.40A (Bruker, 2019)'
_computing_molecular_graphics 'Olex2 1.3 (Dolomanov et al., 2009)'
_computing_publication_material 'Olex2 1.3 (Dolomanov et al., 2009)'
_computing_structure_refinement 'SHELXL 2018/3 (Sheldrick, 2015)'
_computing_structure_solution 'SHELXT 2014/5 (Sheldrick, 2014)'
_diffrn_ambient_temperature 100.0
_diffrn_measured_fraction_theta_full 0.999
_diffrn_measured_fraction_theta_max 0.997
_diffrn_measurement_device_type 'Bruker APEX-II CCD'
_diffrn_measurement_method '\f and \w scans'
_diffrn_radiation_type MoK\a
_diffrn_radiation_wavelength 0.71073
_diffrn_reflns_av_R_equivalents 0.0718
_diffrn_reflns_av_unetI/netI 0.0365
_diffrn_reflns_Laue_measured_fraction_full 0.999
_diffrn_reflns_Laue_measured_fraction_max 0.997
_diffrn_reflns_limit_h_max 13
_diffrn_reflns_limit_h_min -13
_diffrn_reflns_limit_k_max 33
_diffrn_reflns_limit_k_min -33
_diffrn_reflns_limit_l_max 14
_diffrn_reflns_limit_l_min -14
_diffrn_reflns_number 61625
_diffrn_reflns_point_group_measured_fraction_full 0.999
_diffrn_reflns_point_group_measured_fraction_max 0.997
_diffrn_reflns_theta_full 25.242
_diffrn_reflns_theta_max 28.326
_diffrn_reflns_theta_min 2.235
_diffrn_source_current 1.4
_diffrn_source_power 0.07
_diffrn_source_voltage 50.0
_diffrn_standards_number 0
_exptl_absorpt_coefficient_mu 0.104
_exptl_absorpt_correction_T_max 0.7457
_exptl_absorpt_correction_T_min 0.6097
_exptl_absorpt_correction_type multi-scan
_exptl_absorpt_process_details
;
SADABS-2016/2 (Bruker,2016/2) was used for absorption correction.
wR2(int) was 0.1287 before and 0.0716 after correction.
The Ratio of minimum to maximum transmission is 0.8176.
The \l/2 correction factor is Not present.
;
_exptl_crystal_colour yellow
_exptl_crystal_colour_primary yellow
_exptl_crystal_density_diffrn 1.219
_exptl_crystal_description block
_exptl_crystal_F_000 1072
_exptl_crystal_size_max 0.454
_exptl_crystal_size_mid 0.173
_exptl_crystal_size_min 0.17
_refine_diff_density_max 0.219
_refine_diff_density_min -0.238
_refine_diff_density_rms 0.042
_refine_ls_abs_structure_details
;
 Flack x determined using 2497 quotients [(I+)-(I-)]/[(I+)+(I-)]
 (Parsons, Flack and Wagner, Acta Cryst. B69 (2013) 249-259).
;
_refine_ls_abs_structure_Flack -0.02(7)
_refine_ls_extinction_method none
_refine_ls_goodness_of_fit_ref 1.035
_refine_ls_hydrogen_treatment constr
_refine_ls_matrix_type full
_refine_ls_number_parameters 334
_refine_ls_number_reflns 6756
_refine_ls_number_restraints 1
_refine_ls_restrained_S_all 1.035
_refine_ls_R_factor_all 0.0471
_refine_ls_R_factor_gt 0.0364
_refine_ls_shift/su_max 0.000
_refine_ls_shift/su_mean 0.000
_refine_ls_structure_factor_coef Fsqd
_refine_ls_weighting_details 'w=1/[\s^2^(Fo^2^)+(0.0369P)^2^+0.7352P] where P=(Fo^2^+2Fc^2^)/3'
_refine_ls_weighting_scheme calc
_refine_ls_wR_factor_gt 0.0792
_refine_ls_wR_factor_ref 0.0852
_reflns_Friedel_coverage 0.904
_reflns_Friedel_fraction_full 1.000
_reflns_Friedel_fraction_max 0.998
_reflns_number_gt 5964
_reflns_number_total 6756
_reflns_threshold_expression 'I > 2\s(I)'
_cod_data_source_file d0sc03602a2.cif
_cod_data_source_block mo_lms045_neu_0ba
_cod_database_code 1558887
_shelx_shelxl_version_number 2018/3
_shelx_space_group_comment
;
The symmetry employed for this shelxl refinement is uniquely defined
by the following loop, which should always be used as a source of
symmetry information in preference to the above space-group names.
They are only intended as comments.
;
_shelx_estimated_absorpt_t_max 0.982
_shelx_estimated_absorpt_t_min 0.954
_olex2_refinement_description
;
1. Fixed Uiso
 At 1.2 times of:
  All C(H) groups, All C(H,H) groups
 At 1.5 times of:
  All C(H,H,H) groups
2.a Ternary CH refined with riding coordinates:
 C1(H1), C11(H11)
2.b Secondary CH2 refined with riding coordinates:
 C29(H29A,H29B)
2.c Aromatic/amide H refined with riding coordinates:
 C2(H2), C3(H3), C7(H7), C8(H8), C12(H12), C13(H13), C17(H17), C18(H18)
2.d Idealised Me refined as rotating group:
 C21(H21A,H21B,H21C), C22(H22A,H22B,H22C), C23(H23A,H23B,H23C), C24(H24A,H24B,
 H24C), C25(H25A,H25B,H25C), C26(H26A,H26B,H26C), C27(H27A,H27B,H27C), C28(H28A,
 H28B,H28C), C30(H30A,H30B,H30C)
;
_olex2_submission_special_instructions 'No special instructions were received'

loop_
_space_group_symop_operation_xyz
'x, y, z'
'-x, -y, z+1/2'
'x+1/2, -y+1/2, z'
'-x+1/2, y+1/2, z+1/2'

loop_
_atom_site_label
_atom_site_type_symbol
_atom_site_fract_x
_atom_site_fract_y
_atom_site_fract_z
_atom_site_U_iso_or_equiv
_atom_site_adp_type
_atom_site_occupancy
_atom_site_site_symmetry_order
_atom_site_calc_flag
_atom_site_refinement_flags_posn
_atom_site_refinement_flags_adp
_atom_site_refinement_flags_occupancy
_atom_site_disorder_assembly
_atom_site_disorder_group
Al1 Al 0.64587(7) 0.38270(2) 0.47782(7) 0.01675(14) Uani 1 1 d . . . . .
O1 O 0.75208(17) 0.36184(6) 0.35927(15) 0.0197(3) Uani 1 1 d . . . . .
N1 N 0.55520(19) 0.31063(7) 0.49650(18) 0.0189(4) Uani 1 1 d . . . . .
N2 N 0.4741(2) 0.40817(7) 0.41656(18) 0.0187(4) Uani 1 1 d . . . . .
N3 N 0.71544(18) 0.45921(7) 0.48608(19) 0.0186(4) Uani 1 1 d . . . . .
N4 N 0.72528(19) 0.37404(7) 0.63753(18) 0.0183(4) Uani 1 1 d . . . . .
C1 C 0.5799(2) 0.27333(9) 0.5971(2) 0.0195(5) Uani 1 1 d . . . . .
H1 H 0.675922 0.259881 0.590500 0.023 Uiso 1 1 calc R U . . .
C2 C 0.4853(3) 0.22825(9) 0.5733(2) 0.0235(5) Uani 1 1 d . . . . .
H2 H 0.474619 0.197715 0.622992 0.028 Uiso 1 1 calc R U . . .
C3 C 0.4177(2) 0.23767(9) 0.4704(2) 0.0232(5) Uani 1 1 d . . . . .
H3 H 0.353920 0.214633 0.432205 0.028 Uiso 1 1 calc R U . . .
C4 C 0.4606(2) 0.29028(9) 0.4280(2) 0.0207(5) Uani 1 1 d . . . . .
C5 C 0.4010(2) 0.31903(9) 0.3204(2) 0.0213(5) Uani 1 1 d . . . . .
C6 C 0.3828(2) 0.37779(9) 0.3481(2) 0.0187(5) Uani 1 1 d . . . . .
C7 C 0.2778(2) 0.40919(9) 0.3082(2) 0.0224(5) Uani 1 1 d . . . . .
H7 H 0.202514 0.397964 0.260236 0.027 Uiso 1 1 calc R U . . .
C8 C 0.3016(2) 0.46139(9) 0.3512(2) 0.0211(5) Uani 1 1 d . . . . .
H8 H 0.245904 0.491762 0.337369 0.025 Uiso 1 1 calc R U . . .
C9 C 0.4206(2) 0.45970(9) 0.4166(2) 0.0188(4) Uani 1 1 d . . . . .
C10 C 0.4915(2) 0.50531(8) 0.4790(2) 0.0198(4) Uani 1 1 d . . . . .
C11 C 0.6424(2) 0.50528(9) 0.4354(2) 0.0196(5) Uani 1 1 d . . . . .
H11 H 0.642645 0.501872 0.345398 0.023 Uiso 1 1 calc R U . . .
C12 C 0.7298(3) 0.55143(9) 0.4686(2) 0.0243(5) Uani 1 1 d . . . . .
H12 H 0.710607 0.587584 0.450045 0.029 Uiso 1 1 calc R U . . .
C13 C 0.8390(3) 0.53410(9) 0.5281(2) 0.0231(5) Uani 1 1 d . . . . .
H13 H 0.912372 0.555183 0.557660 0.028 Uiso 1 1 calc R U . . .
C14 C 0.8246(2) 0.47622(9) 0.5396(2) 0.0192(5) Uani 1 1 d . . . . .
C15 C 0.9228(2) 0.43952(9) 0.6048(2) 0.0201(5) Uani 1 1 d . . . . .
C16 C 0.8419(2) 0.40013(9) 0.6799(2) 0.0186(5) Uani 1 1 d . . . . .
C17 C 0.8741(2) 0.38254(9) 0.7936(2) 0.0215(5) Uani 1 1 d . . . . .
H17 H 0.948551 0.394245 0.841875 0.026 Uiso 1 1 calc R U . . .
C18 C 0.7759(2) 0.34373(9) 0.8257(2) 0.0213(5) Uani 1 1 d . . . . .
H18 H 0.772428 0.324200 0.899115 0.026 Uiso 1 1 calc R U . . .
C19 C 0.6867(2) 0.33968(9) 0.7307(2) 0.0194(5) Uani 1 1 d . . . . .
C20 C 0.5650(2) 0.30275(9) 0.7195(2) 0.0213(5) Uani 1 1 d . . . . .
C21 C 0.4958(3) 0.30980(10) 0.2108(2) 0.0254(5) Uani 1 1 d . . . . .
H21A H 0.587358 0.323476 0.229126 0.038 Uiso 1 1 calc R U . . .
H21B H 0.458897 0.328454 0.140190 0.038 Uiso 1 1 calc R U . . .
H21C H 0.501320 0.271606 0.193556 0.038 Uiso 1 1 calc R U . . .
C22 C 0.2607(3) 0.29465(10) 0.2891(3) 0.0283(6) Uani 1 1 d . . . . .
H22A H 0.271904 0.256718 0.271016 0.042 Uiso 1 1 calc R U . . .
H22B H 0.222489 0.312840 0.218394 0.042 Uiso 1 1 calc R U . . .
H22C H 0.198611 0.298889 0.357933 0.042 Uiso 1 1 calc R U . . .
C23 C 0.4246(3) 0.55815(9) 0.4424(2) 0.0249(5) Uani 1 1 d . . . . .
H23A H 0.434451 0.563343 0.355096 0.037 Uiso 1 1 calc R U . . .
H23B H 0.469398 0.587493 0.485322 0.037 Uiso 1 1 calc R U . . .
H23C H 0.327293 0.557359 0.463591 0.037 Uiso 1 1 calc R U . . .
C24 C 0.4828(3) 0.49998(10) 0.6169(2) 0.0234(5) Uani 1 1 d . . . . .
H24A H 0.386760 0.501399 0.642106 0.035 Uiso 1 1 calc R U . . .
H24B H 0.533326 0.529204 0.654875 0.035 Uiso 1 1 calc R U . . .
H24C H 0.522697 0.465914 0.641722 0.035 Uiso 1 1 calc R U . . .
C25 C 1.0114(2) 0.41130(9) 0.5085(2) 0.0241(5) Uani 1 1 d . . . . .
H25A H 1.083943 0.390952 0.548552 0.036 Uiso 1 1 calc R U . . .
H25B H 1.052489 0.437929 0.454926 0.036 Uiso 1 1 calc R U . . .
H25C H 0.954013 0.387123 0.460999 0.036 Uiso 1 1 calc R U . . .
C26 C 1.0201(3) 0.47216(10) 0.6850(2) 0.0249(5) Uani 1 1 d . . . . .
H26A H 0.966505 0.493253 0.742566 0.037 Uiso 1 1 calc R U . . .
H26B H 1.074877 0.495991 0.634339 0.037 Uiso 1 1 calc R U . . .
H26C H 1.080781 0.448024 0.729346 0.037 Uiso 1 1 calc R U . . .
C27 C 0.5673(3) 0.26188(10) 0.8219(2) 0.0283(6) Uani 1 1 d . . . . .
H27A H 0.650149 0.240124 0.815543 0.042 Uiso 1 1 calc R U . . .
H27B H 0.486478 0.238940 0.815996 0.042 Uiso 1 1 calc R U . . .
H27C H 0.566659 0.280395 0.899889 0.042 Uiso 1 1 calc R U . . .
C28 C 0.4283(2) 0.33319(10) 0.7245(3) 0.0255(5) Uani 1 1 d . . . . .
H28A H 0.415034 0.347735 0.805860 0.038 Uiso 1 1 calc R U . . .
H28B H 0.353088 0.308871 0.705188 0.038 Uiso 1 1 calc R U . . .
H28C H 0.429952 0.362347 0.665699 0.038 Uiso 1 1 calc R U . . .
C29 C 0.7911(3) 0.39244(9) 0.2580(2) 0.0236(5) Uani 1 1 d . . . . .
H29A H 0.843411 0.423996 0.285138 0.028 Uiso 1 1 calc R U . . .
H29B H 0.708480 0.405029 0.214949 0.028 Uiso 1 1 calc R U . . .
C30 C 0.8781(3) 0.35954(11) 0.1734(2) 0.0300(6) Uani 1 1 d . . . . .
H30A H 0.902057 0.380840 0.102261 0.045 Uiso 1 1 calc R U . . .
H30B H 0.826788 0.327968 0.147868 0.045 Uiso 1 1 calc R U . . .
H30C H 0.961829 0.348468 0.215072 0.045 Uiso 1 1 calc R U . . .

loop_
_atom_site_aniso_label
_atom_site_aniso_U_11
_atom_site_aniso_U_22
_atom_site_aniso_U_33
_atom_site_aniso_U_23
_atom_site_aniso_U_13
_atom_site_aniso_U_12
Al1 0.0165(3) 0.0129(3) 0.0209(3) -0.0002(3) -0.0006(3) -0.0005(2)
O1 0.0215(8) 0.0147(7) 0.0229(8) 0.0020(6) 0.0024(7) 0.0000(6)
N1 0.0179(9) 0.0149(8) 0.0238(10) 0.0012(8) 0.0013(8) -0.0014(7)
N2 0.0187(9) 0.0162(9) 0.0212(9) -0.0008(8) -0.0013(8) 0.0014(7)
N3 0.0203(9) 0.0139(8) 0.0217(9) 0.0001(8) 0.0012(9) -0.0001(7)
N4 0.0173(9) 0.0153(8) 0.0222(10) 0.0010(7) -0.0001(8) -0.0013(7)
C1 0.0205(11) 0.0145(10) 0.0235(11) 0.0014(9) 0.0016(9) -0.0007(9)
C2 0.0258(12) 0.0150(10) 0.0296(13) -0.0026(9) 0.0056(10) -0.0031(9)
C3 0.0227(11) 0.0166(10) 0.0304(13) -0.0030(10) 0.0035(11) -0.0046(9)
C4 0.0197(11) 0.0162(10) 0.0261(12) -0.0032(9) 0.0042(9) -0.0016(9)
C5 0.0187(11) 0.0194(11) 0.0257(12) -0.0028(9) -0.0015(10) -0.0015(9)
C6 0.0169(11) 0.0187(10) 0.0206(11) -0.0002(9) 0.0004(9) -0.0017(8)
C7 0.0183(11) 0.0232(11) 0.0256(12) 0.0023(9) -0.0018(9) -0.0013(9)
C8 0.0200(11) 0.0193(11) 0.0240(12) 0.0026(9) 0.0005(9) 0.0041(9)
C9 0.0219(11) 0.0159(10) 0.0186(11) 0.0019(9) 0.0017(9) 0.0029(9)
C10 0.0232(10) 0.0161(9) 0.0201(10) 0.0006(9) -0.0008(10) 0.0025(8)
C11 0.0242(12) 0.0138(10) 0.0207(11) 0.0012(8) -0.0007(9) 0.0002(9)
C12 0.0316(13) 0.0149(10) 0.0263(12) 0.0012(10) 0.0014(11) -0.0021(9)
C13 0.0255(12) 0.0171(11) 0.0267(12) -0.0018(9) 0.0022(10) -0.0054(9)
C14 0.0199(11) 0.0169(10) 0.0208(11) -0.0018(9) 0.0026(9) -0.0019(9)
C15 0.0179(11) 0.0169(10) 0.0254(11) -0.0004(9) -0.0009(9) -0.0012(9)
C16 0.0162(10) 0.0152(10) 0.0246(12) -0.0023(9) -0.0009(9) 0.0002(8)
C17 0.0215(12) 0.0189(11) 0.0242(12) -0.0031(9) -0.0021(10) 0.0009(9)
C18 0.0255(12) 0.0168(10) 0.0218(11) 0.0014(9) 0.0008(10) 0.0027(9)
C19 0.0211(11) 0.0142(10) 0.0229(11) 0.0013(9) 0.0022(9) 0.0008(9)
C20 0.0230(11) 0.0176(10) 0.0232(11) 0.0001(9) 0.0025(10) -0.0017(9)
C21 0.0263(12) 0.0246(12) 0.0252(12) -0.0035(10) -0.0006(10) 0.0015(10)
C22 0.0219(12) 0.0243(12) 0.0386(15) -0.0047(11) -0.0039(11) -0.0034(10)
C23 0.0297(13) 0.0178(11) 0.0272(13) -0.0005(9) -0.0025(10) 0.0051(10)
C24 0.0271(12) 0.0226(11) 0.0206(11) -0.0014(9) 0.0002(10) 0.0049(10)
C25 0.0209(11) 0.0209(11) 0.0306(14) -0.0018(9) 0.0036(10) -0.0007(9)
C26 0.0198(11) 0.0240(11) 0.0308(13) -0.0014(10) -0.0024(10) -0.0040(9)
C27 0.0358(14) 0.0233(12) 0.0257(13) 0.0030(10) 0.0038(11) -0.0071(10)
C28 0.0219(12) 0.0245(12) 0.0303(13) -0.0054(10) 0.0056(10) -0.0029(10)
C29 0.0283(13) 0.0188(11) 0.0235(12) 0.0030(9) 0.0020(10) -0.0034(10)
C30 0.0327(14) 0.0310(14) 0.0262(13) -0.0016(11) 0.0058(11) -0.0049(11)

loop_
_atom_type_symbol
_atom_type_description
_atom_type_scat_dispersion_real
_atom_type_scat_dispersion_imag
_atom_type_scat_source
C C 0.0033 0.0016 'International Tables Vol C Tables 4.2.6.8 and 6.1.1.4'
H H 0.0000 0.0000 'International Tables Vol C Tables 4.2.6.8 and 6.1.1.4'
Al Al 0.0645 0.0514 'International Tables Vol C Tables 4.2.6.8 and 6.1.1.4'
N N 0.0061 0.0033 'International Tables Vol C Tables 4.2.6.8 and 6.1.1.4'
O O 0.0106 0.0060 'International Tables Vol C Tables 4.2.6.8 and 6.1.1.4'

loop_
_exptl_crystal_face_index_h
_exptl_crystal_face_index_k
_exptl_crystal_face_index_l
_exptl_crystal_face_perp_dist
0.00 -3.00 -1.00 0.0710
0.00 3.00 1.00 0.0820
-3.00 -3.00 2.00 0.1960
-2.00 2.00 3.00 0.1470
2.00 3.00 -1.00 0.1440
0.00 2.00 1.00 0.0740
-1.00 -2.00 3.00 0.1150
1.00 2.00 3.00 0.1050
3.00 -1.00 2.00 0.1460
-2.00 3.00 -1.00 0.1750
-2.00 -3.00 -2.00 0.1690
0.00 -1.00 -1.00 0.0340
0.00 2.00 3.00 0.0850
-1.00 5.00 -4.00 0.0450
1.00 -5.00 4.00 0.0850
0.00 3.00 -1.00 0.0570
0.00 -1.00 1.00 0.0840

loop_
_geom_angle_atom_site_label_1
_geom_angle_atom_site_label_2
_geom_angle_atom_site_label_3
_geom_angle
_geom_angle_site_symmetry_1
_geom_angle_site_symmetry_3
_geom_angle_publ_flag
O1 Al1 N1 93.91(8) . . ?
O1 Al1 N2 110.69(9) . . ?
O1 Al1 N3 96.76(8) . . ?
O1 Al1 N4 114.23(9) . . ?
N1 Al1 N3 169.31(9) . . ?
N2 Al1 N1 87.22(8) . . ?
N2 Al1 N3 89.61(8) . . ?
N2 Al1 N4 135.06(9) . . ?
N4 Al1 N1 88.97(8) . . ?
N4 Al1 N3 86.08(8) . . ?
C29 O1 Al1 126.25(15) . . ?
C1 N1 Al1 124.95(15) . . ?
C4 N1 Al1 127.06(16) . . ?
C4 N1 C1 107.87(18) . . ?
C6 N2 Al1 124.58(15) . . ?
C9 N2 Al1 129.53(16) . . ?
C9 N2 C6 105.50(19) . . ?
C11 N3 Al1 124.23(14) . . ?
C14 N3 Al1 127.34(15) . . ?
C14 N3 C11 108.36(18) . . ?
C16 N4 Al1 125.41(16) . . ?
C16 N4 C19 105.22(19) . . ?
C19 N4 Al1 129.28(16) . . ?
N1 C1 H1 108.3 . . ?
N1 C1 C2 104.4(2) . . ?
N1 C1 C20 109.93(18) . . ?
C2 C1 H1 108.3 . . ?
C2 C1 C20 117.4(2) . . ?
C20 C1 H1 108.3 . . ?
C1 C2 H2 125.6 . . ?
C3 C2 C1 108.9(2) . . ?
C3 C2 H2 125.6 . . ?
C2 C3 H3 126.5 . . ?
C2 C3 C4 106.9(2) . . ?
C4 C3 H3 126.5 . . ?
N1 C4 C3 111.8(2) . . ?
N1 C4 C5 123.1(2) . . ?
C3 C4 C5 125.0(2) . . ?
C4 C5 C6 110.56(19) . . ?
C4 C5 C21 108.4(2) . . ?
C4 C5 C22 109.3(2) . . ?
C6 C5 C21 112.0(2) . . ?
C6 C5 C22 109.2(2) . . ?
C22 C5 C21 107.3(2) . . ?
N2 C6 C5 124.5(2) . . ?
C7 C6 N2 109.8(2) . . ?
C7 C6 C5 125.7(2) . . ?
C6 C7 H7 126.2 . . ?
C6 C7 C8 107.6(2) . . ?
C8 C7 H7 126.2 . . ?
C7 C8 H8 126.6 . . ?
C9 C8 C7 106.8(2) . . ?
C9 C8 H8 126.6 . . ?
N2 C9 C10 122.2(2) . . ?
C8 C9 N2 110.3(2) . . ?
C8 C9 C10 127.5(2) . . ?
C9 C10 C11 107.16(18) . . ?
C9 C10 C23 109.98(19) . . ?
C9 C10 C24 111.31(19) . . ?
C23 C10 C11 108.89(19) . . ?
C24 C10 C11 111.2(2) . . ?
C24 C10 C23 108.30(19) . . ?
N3 C11 C10 110.10(18) . . ?
N3 C11 H11 108.1 . . ?
N3 C11 C12 103.96(19) . . ?
C10 C11 H11 108.1 . . ?
C12 C11 C10 118.00(19) . . ?
C12 C11 H11 108.1 . . ?
C11 C12 H12 125.4 . . ?
C13 C12 C11 109.2(2) . . ?
C13 C12 H12 125.4 . . ?
C12 C13 H13 126.5 . . ?
C12 C13 C14 107.0(2) . . ?
C14 C13 H13 126.5 . . ?
N3 C14 C13 111.5(2) . . ?
N3 C14 C15 122.7(2) . . ?
C13 C14 C15 125.8(2) . . ?
C14 C15 C16 109.15(19) . . ?
C14 C15 C25 107.9(2) . . ?
C14 C15 C26 110.00(19) . . ?
C16 C15 C25 111.78(19) . . ?
C16 C15 C26 110.7(2) . . ?
C26 C15 C25 107.24(19) . . ?
N4 C16 C15 123.3(2) . . ?
C17 C16 N4 110.1(2) . . ?
C17 C16 C15 126.5(2) . . ?
C16 C17 H17 126.3 . . ?
C16 C17 C18 107.3(2) . . ?
C18 C17 H17 126.3 . . ?
C17 C18 H18 126.5 . . ?
C19 C18 C17 106.9(2) . . ?
C19 C18 H18 126.5 . . ?
N4 C19 C20 122.0(2) . . ?
C18 C19 N4 110.4(2) . . ?
C18 C19 C20 127.5(2) . . ?
C19 C20 C1 106.83(19) . . ?
C19 C20 C27 109.8(2) . . ?
C19 C20 C28 111.99(19) . . ?
C27 C20 C1 109.02(19) . . ?
C27 C20 C28 108.6(2) . . ?
C28 C20 C1 110.5(2) . . ?
C5 C21 H21A 109.5 . . ?
C5 C21 H21B 109.5 . . ?
C5 C21 H21C 109.5 . . ?
H21A C21 H21B 109.5 . . ?
H21A C21 H21C 109.5 . . ?
H21B C21 H21C 109.5 . . ?
C5 C22 H22A 109.5 . . ?
C5 C22 H22B 109.5 . . ?
C5 C22 H22C 109.5 . . ?
H22A C22 H22B 109.5 . . ?
H22A C22 H22C 109.5 . . ?
H22B C22 H22C 109.5 . . ?
C10 C23 H23A 109.5 . . ?
C10 C23 H23B 109.5 . . ?
C10 C23 H23C 109.5 . . ?
H23A C23 H23B 109.5 . . ?
H23A C23 H23C 109.5 . . ?
H23B C23 H23C 109.5 . . ?
C10 C24 H24A 109.5 . . ?
C10 C24 H24B 109.5 . . ?
C10 C24 H24C 109.5 . . ?
H24A C24 H24B 109.5 . . ?
H24A C24 H24C 109.5 . . ?
H24B C24 H24C 109.5 . . ?
C15 C25 H25A 109.5 . . ?
C15 C25 H25B 109.5 . . ?
C15 C25 H25C 109.5 . . ?
H25A C25 H25B 109.5 . . ?
H25A C25 H25C 109.5 . . ?
H25B C25 H25C 109.5 . . ?
C15 C26 H26A 109.5 . . ?
C15 C26 H26B 109.5 . . ?
C15 C26 H26C 109.5 . . ?
H26A C26 H26B 109.5 . . ?
H26A C26 H26C 109.5 . . ?
H26B C26 H26C 109.5 . . ?
C20 C27 H27A 109.5 . . ?
C20 C27 H27B 109.5 . . ?
C20 C27 H27C 109.5 . . ?
H27A C27 H27B 109.5 . . ?
H27A C27 H27C 109.5 . . ?
H27B C27 H27C 109.5 . . ?
C20 C28 H28A 109.5 . . ?
C20 C28 H28B 109.5 . . ?
C20 C28 H28C 109.5 . . ?
H28A C28 H28B 109.5 . . ?
H28A C28 H28C 109.5 . . ?
H28B C28 H28C 109.5 . . ?
O1 C29 H29A 109.6 . . ?
O1 C29 H29B 109.6 . . ?
O1 C29 C30 110.3(2) . . ?
H29A C29 H29B 108.1 . . ?
C30 C29 H29A 109.6 . . ?
C30 C29 H29B 109.6 . . ?
C29 C30 H30A 109.5 . . ?
C29 C30 H30B 109.5 . . ?
C29 C30 H30C 109.5 . . ?
H30A C30 H30B 109.5 . . ?
H30A C30 H30C 109.5 . . ?
H30B C30 H30C 109.5 . . ?

loop_
_geom_bond_atom_site_label_1
_geom_bond_atom_site_label_2
_geom_bond_distance
_geom_bond_site_symmetry_2
_geom_bond_publ_flag
Al1 O1 1.7531(18) . ?
Al1 N1 2.0268(19) . ?
Al1 N2 1.920(2) . ?
Al1 N3 2.0414(19) . ?
Al1 N4 1.942(2) . ?
O1 C29 1.411(3) . ?
N1 C1 1.475(3) . ?
N1 C4 1.300(3) . ?
N2 C6 1.397(3) . ?
N2 C9 1.397(3) . ?
N3 C11 1.471(3) . ?
N3 C14 1.294(3) . ?
N4 C16 1.396(3) . ?
N4 C19 1.397(3) . ?
C1 H1 1.0000 . ?
C1 C2 1.486(3) . ?
C1 C20 1.550(3) . ?
C2 H2 0.9500 . ?
C2 C3 1.337(4) . ?
C3 H3 0.9500 . ?
C3 C4 1.464(3) . ?
C4 C5 1.510(3) . ?
C5 C6 1.518(3) . ?
C5 C21 1.544(3) . ?
C5 C22 1.541(3) . ?
C6 C7 1.368(3) . ?
C7 H7 0.9500 . ?
C7 C8 1.415(3) . ?
C8 H8 0.9500 . ?
C8 C9 1.371(3) . ?
C9 C10 1.506(3) . ?
C10 C11 1.552(3) . ?
C10 C23 1.534(3) . ?
C10 C24 1.534(4) . ?
C11 H11 1.0000 . ?
C11 C12 1.486(3) . ?
C12 H12 0.9500 . ?
C12 C13 1.328(4) . ?
C13 H13 0.9500 . ?
C13 C14 1.467(3) . ?
C14 C15 1.514(3) . ?
C15 C16 1.516(3) . ?
C15 C25 1.545(3) . ?
C15 C26 1.538(3) . ?
C16 C17 1.370(3) . ?
C17 H17 0.9500 . ?
C17 C18 1.414(3) . ?
C18 H18 0.9500 . ?
C18 C19 1.369(3) . ?
C19 C20 1.515(3) . ?
C20 C27 1.530(3) . ?
C20 C28 1.540(3) . ?
C21 H21A 0.9800 . ?
C21 H21B 0.9800 . ?
C21 H21C 0.9800 . ?
C22 H22A 0.9800 . ?
C22 H22B 0.9800 . ?
C22 H22C 0.9800 . ?
C23 H23A 0.9800 . ?
C23 H23B 0.9800 . ?
C23 H23C 0.9800 . ?
C24 H24A 0.9800 . ?
C24 H24B 0.9800 . ?
C24 H24C 0.9800 . ?
C25 H25A 0.9800 . ?
C25 H25B 0.9800 . ?
C25 H25C 0.9800 . ?
C26 H26A 0.9800 . ?
C26 H26B 0.9800 . ?
C26 H26C 0.9800 . ?
C27 H27A 0.9800 . ?
C27 H27B 0.9800 . ?
C27 H27C 0.9800 . ?
C28 H28A 0.9800 . ?
C28 H28B 0.9800 . ?
C28 H28C 0.9800 . ?
C29 H29A 0.9900 . ?
C29 H29B 0.9900 . ?
C29 C30 1.511(4) . ?
C30 H30A 0.9800 . ?
C30 H30B 0.9800 . ?
C30 H30C 0.9800 . ?

loop_
_geom_torsion_atom_site_label_1
_geom_torsion_atom_site_label_2
_geom_torsion_atom_site_label_3
_geom_torsion_atom_site_label_4
_geom_torsion
_geom_torsion_site_symmetry_1
_geom_torsion_site_symmetry_2
_geom_torsion_site_symmetry_3
_geom_torsion_site_symmetry_4
_geom_torsion_publ_flag
Al1 O1 C29 C30 -177.44(17) . . . . ?
Al1 N1 C1 C2 177.13(15) . . . . ?
Al1 N1 C1 C20 50.4(2) . . . . ?
Al1 N1 C4 C3 -178.92(16) . . . . ?
Al1 N1 C4 C5 -0.7(3) . . . . ?
Al1 N2 C6 C5 4.9(3) . . . . ?
Al1 N2 C6 C7 -173.63(17) . . . . ?
Al1 N2 C9 C8 172.97(17) . . . . ?
Al1 N2 C9 C10 -5.5(3) . . . . ?
Al1 N3 C11 C10 50.3(2) . . . . ?
Al1 N3 C11 C12 177.65(16) . . . . ?
Al1 N3 C14 C13 -178.69(16) . . . . ?
Al1 N3 C14 C15 1.5(3) . . . . ?
Al1 N4 C16 C15 0.2(3) . . . . ?
Al1 N4 C16 C17 -176.49(16) . . . . ?
Al1 N4 C19 C18 175.86(16) . . . . ?
Al1 N4 C19 C20 -2.0(3) . . . . ?
N1 Al1 O1 C29 143.36(18) . . . . ?
N1 C1 C2 C3 1.5(3) . . . . ?
N1 C1 C20 C19 -70.7(2) . . . . ?
N1 C1 C20 C27 170.7(2) . . . . ?
N1 C1 C20 C28 51.3(2) . . . . ?
N1 C4 C5 C6 -39.1(3) . . . . ?
N1 C4 C5 C21 84.1(3) . . . . ?
N1 C4 C5 C22 -159.2(2) . . . . ?
N2 Al1 O1 C29 54.9(2) . . . . ?
N2 C6 C7 C8 0.3(3) . . . . ?
N2 C9 C10 C11 50.5(3) . . . . ?
N2 C9 C10 C23 168.7(2) . . . . ?
N2 C9 C10 C24 -71.3(3) . . . . ?
N3 Al1 O1 C29 -37.28(19) . . . . ?
N3 C11 C12 C13 0.9(3) . . . . ?
N3 C14 C15 C16 -43.9(3) . . . . ?
N3 C14 C15 C25 77.7(3) . . . . ?
N3 C14 C15 C26 -165.6(2) . . . . ?
N4 Al1 O1 C29 -126.01(18) . . . . ?
N4 C16 C17 C18 0.3(3) . . . . ?
N4 C19 C20 C1 49.3(3) . . . . ?
N4 C19 C20 C27 167.4(2) . . . . ?
N4 C19 C20 C28 -71.8(3) . . . . ?
C1 N1 C4 C3 -2.7(3) . . . . ?
C1 N1 C4 C5 175.6(2) . . . . ?
C1 C2 C3 C4 -3.0(3) . . . . ?
C2 C1 C20 C19 170.3(2) . . . . ?
C2 C1 C20 C27 51.7(3) . . . . ?
C2 C1 C20 C28 -67.7(3) . . . . ?
C2 C3 C4 N1 3.7(3) . . . . ?
C2 C3 C4 C5 -174.5(2) . . . . ?
C3 C4 C5 C6 138.9(2) . . . . ?
C3 C4 C5 C21 -98.0(3) . . . . ?
C3 C4 C5 C22 18.7(3) . . . . ?
C4 N1 C1 C2 0.8(2) . . . . ?
C4 N1 C1 C20 -126.0(2) . . . . ?
C4 C5 C6 N2 37.6(3) . . . . ?
C4 C5 C6 C7 -144.1(2) . . . . ?
C5 C6 C7 C8 -178.3(2) . . . . ?
C6 N2 C9 C8 -0.1(3) . . . . ?
C6 N2 C9 C10 -178.5(2) . . . . ?
C6 C7 C8 C9 -0.3(3) . . . . ?
C7 C8 C9 N2 0.3(3) . . . . ?
C7 C8 C9 C10 178.6(2) . . . . ?
C8 C9 C10 C11 -127.7(3) . . . . ?
C8 C9 C10 C23 -9.4(3) . . . . ?
C8 C9 C10 C24 110.6(3) . . . . ?
C9 N2 C6 C5 178.4(2) . . . . ?
C9 N2 C6 C7 -0.1(3) . . . . ?
C9 C10 C11 N3 -70.3(2) . . . . ?
C9 C10 C11 C12 170.6(2) . . . . ?
C10 C11 C12 C13 123.2(2) . . . . ?
C11 N3 C14 C13 -1.7(3) . . . . ?
C11 N3 C14 C15 178.5(2) . . . . ?
C11 C12 C13 C14 -1.8(3) . . . . ?
C12 C13 C14 N3 2.3(3) . . . . ?
C12 C13 C14 C15 -177.9(2) . . . . ?
C13 C14 C15 C16 136.2(2) . . . . ?
C13 C14 C15 C25 -102.1(3) . . . . ?
C13 C14 C15 C26 14.5(3) . . . . ?
C14 N3 C11 C10 -126.8(2) . . . . ?
C14 N3 C11 C12 0.5(2) . . . . ?
C14 C15 C16 N4 43.6(3) . . . . ?
C14 C15 C16 C17 -140.3(2) . . . . ?
C15 C16 C17 C18 -176.2(2) . . . . ?
C16 N4 C19 C18 -0.7(3) . . . . ?
C16 N4 C19 C20 -178.6(2) . . . . ?
C16 C17 C18 C19 -0.7(3) . . . . ?
C17 C18 C19 N4 0.9(3) . . . . ?
C17 C18 C19 C20 178.6(2) . . . . ?
C18 C19 C20 C1 -128.2(3) . . . . ?
C18 C19 C20 C27 -10.1(3) . . . . ?
C18 C19 C20 C28 110.7(3) . . . . ?
C19 N4 C16 C15 176.9(2) . . . . ?
C19 N4 C16 C17 0.2(2) . . . . ?
C20 C1 C2 C3 123.5(2) . . . . ?
C21 C5 C6 N2 -83.4(3) . . . . ?
C21 C5 C6 C7 95.0(3) . . . . ?
C22 C5 C6 N2 157.9(2) . . . . ?
C22 C5 C6 C7 -23.8(3) . . . . ?
C23 C10 C11 N3 170.77(19) . . . . ?
C23 C10 C11 C12 51.7(3) . . . . ?
C24 C10 C11 N3 51.5(2) . . . . ?
C24 C10 C11 C12 -67.5(3) . . . . ?
C25 C15 C16 N4 -75.6(3) . . . . ?
C25 C15 C16 C17 100.5(3) . . . . ?
C26 C15 C16 N4 164.9(2) . . . . ?
C26 C15 C16 C17 -19.0(3) . . . . ?
